data_2002755
loop_
_publ_author_name
'Mueller-Buschbaum, Hk'
'Rabbow, C'

_publ_section_title
;
Zur Kenntnis eines Barium-Lanthanoid-Aluminat-Zinkats: Ba Lu Al Zn3 O7
mit einem Anhang zu Ba2 Er2 Zn8 O13.
;
_journal_name_full
;
Zeitschrift fuer Naturforschung, Teil B. Anorganische Chemie,
Organische Chemie (42,1987-)
;
_journal_page_first 343
_journal_page_last 347
_journal_volume 51
_journal_year 1996
_chemical_formula_structural 'Ba2 Er2 Zn8 O13.04'
_chemical_formula_sum 'Ba2 Er2 O13.04 Zn8'
_chemical_name_systematic 'Barium erbium zinc oxide (2/2/8/13.04)'
_space_group_IT_number 186
_symmetry_cell_setting hexagonal
_symmetry_Int_Tables_number 186
_symmetry_space_group_name_Hall 'P 6c -2c'
_symmetry_space_group_name_H-M 'P 63 m c'
_cell_angle_alpha 90
_cell_angle_beta 90
_cell_angle_gamma 120
_cell_formula_units_Z 1
_cell_length_a 6.276(2)
_cell_length_b 6.276(2)
_cell_length_c 10.195(3)
_cell_volume 347.8
_refine_ls_R_factor_all 0.0546
_cod_database_code 2002755

loop_
_symmetry_equiv_pos_as_xyz
x,y,z
-y,x-y,z
y-x,-x,z
-y,-x,z
y-x,y,z
x,x-y,z
-x,-y,1/2+z
y,y-x,1/2+z
x-y,x,1/2+z
y,x,1/2+z
x-y,-y,1/2+z
-x,y-x,1/2+z

loop_
_atom_site_label
_atom_site_type_symbol
_atom_site_symmetry_multiplicity
_atom_site_Wyckoff_symbol
_atom_site_fract_x
_atom_site_fract_y
_atom_site_fract_z
_atom_site_occupancy
_atom_site_attached_hydrogens
_atom_site_calc_flag
Er1 Er3+ 2 b 0.6667 0.3333 0.85564(6) 1. 0 d
Ba1 Ba2+ 2 b 0.6667 0.3333 0.4836(2) 1. 0 d
Zn1 Zn2+ 6 c 0.1702(3) 0.8298(3) 0.6680(5) 1. 0 d
Zn2 Zn2+ 2 a 1. 1. 0.4184(8) 1. 0 d
O1 O2- 6 c 0.4945(22) 0.5055(22) 0.7391(18) 0.92 0 d
O2 O2- 2 a 1. 1. 0.2430(29) 1. 0 d
O3 O2- 6 c 0.1699(26) 0.8301(26) 0.4875(17) 0.92 0 d

loop_
_atom_type_symbol
_atom_type_oxidation_number
Er3+ 3.000
Ba2+ 2.000
Zn2+ 2.000
O2- -2.000
